data_4022408
loop_
_publ_author_name
'Yasuo Norikane'
'Kogorou Kitamoto'
'Nobuyuki Tamaoki'

_publ_contact_author_address
;
Institute for Materials and Chemical Process
National Institute of Advanced Industrial Science and Technology
1-1 higashi tsukuba ibaraki Japan 305-8565
;
_publ_contact_author_email n.tamaoki@aist.go.jp
_publ_contact_author_fax ' +81-298-61-4673'
_publ_contact_author_name ' Nobuyuki Tamaoki '
_publ_contact_author_phone ' +81-298-61-4671'
_publ_section_title
;
 Novel Crystal Structure, Cis-Trans Isomerization,
 and Host Property of Meta-Substituted Macrocyclic
 Azobenzenes with the Shortest Linkers
;
_journal_name_full 'Journal of Organic Chemistry'
_journal_page_first 8291
_journal_page_last 8304
_journal_paper_doi 10.1021/jo0341160
_journal_volume 68
_journal_year 2003
_chemical_formula_sum 'C26 H20 N4'
_chemical_formula_weight 388.47
_chemical_melting_point 438.7(2)
_chemical_name_common
;
trans,trans-[1.1](3,3')-Azobenzenophane
;
_space_group_IT_number 4
_symmetry_cell_setting monoclinic
_symmetry_Int_Tables_number 4
_symmetry_space_group_name_Hall 'P 2yb'
_symmetry_space_group_name_H-M 'P 1 21 1'
_cell_angle_alpha 90
_cell_angle_beta 101.256(9)
_cell_angle_gamma 90
_cell_formula_units_Z 4
_cell_length_a 10.409(2)
_cell_length_b 16.274(2)
_cell_length_c 12.299(3)
_cell_measurement_reflns_used 25
_cell_measurement_temperature 296.2
_cell_measurement_theta_max 22.0
_cell_measurement_theta_min 14.1
_cell_volume 2043.3(6)
_computing_data_reduction 'teXsan Ver. 1.11'
_computing_publication_material 'teXsan Ver. 1.11'
_computing_structure_refinement 'teXsan Ver. 1.10'
_computing_structure_solution SIR92
_diffrn_measured_fraction_theta_full 0.9583
_diffrn_measured_fraction_theta_max 0.9583
_diffrn_measurement_device_type 'Enraf Nonius Cad4'
_diffrn_measurement_method \w
_diffrn_radiation_type 'Cu K\a'
_diffrn_radiation_wavelength 1.5418
_diffrn_reflns_av_R_equivalents 0.062
_diffrn_reflns_limit_h_max 11
_diffrn_reflns_limit_h_min 0
_diffrn_reflns_limit_k_max 18
_diffrn_reflns_limit_k_min 0
_diffrn_reflns_limit_l_max 13
_diffrn_reflns_limit_l_min -13
_diffrn_reflns_number 3254
_diffrn_reflns_theta_full 60.35
_diffrn_reflns_theta_max 60.35
_diffrn_standards_decay_% 0.05
_diffrn_standards_interval_count 150
_diffrn_standards_number 3
_exptl_absorpt_coefficient_mu 0.596
_exptl_absorpt_correction_type none
_exptl_crystal_colour red
_exptl_crystal_density_diffrn 1.263
_exptl_crystal_density_method 'not measured'
_exptl_crystal_description plate
_exptl_crystal_size_max 0.270
_exptl_crystal_size_mid 0.170
_exptl_crystal_size_min 0.070
_refine_diff_density_max 0.55
_refine_diff_density_min -0.22
_refine_ls_extinction_method none
_refine_ls_goodness_of_fit_ref 1.910
_refine_ls_hydrogen_treatment noref
_refine_ls_number_parameters 541
_refine_ls_number_reflns 3057
_refine_ls_R_factor_gt 0.0808
_refine_ls_shift/su_max 0.0317
_refine_ls_structure_factor_coef Fsqd
_refine_ls_weighting_details 'w = 1/[\s^2^(Fo^2^) + (0.05000(Max(Fo^2^,0) + 2Fc^2^)/3)^2^]'
_refine_ls_weighting_scheme calc
_refine_ls_wR_factor_ref 0.2031
_reflns_number_gt 1896
_reflns_number_total 3059
_reflns_threshold_expression F^2^>2.0\s(F^2^)
_cod_data_source_file jo0341160si20030204_124526_1.cif
_cod_data_source_block 2(t,t)
_cod_depositor_comments
;
The following automatic conversions were performed:

'_chemical_melting_point' value '438.5-438.9 K' was changed to
'438.7(2)' - the average value was taken and precision was estimated.

Automatic conversion script
Id: cif_fix_values 1646 2011-03-28 12:23:43Z adriana 
;
_cod_original_sg_symbol_H-M 'P 21'
_cod_original_formula_sum 'C26 H20 N4 '
_cod_database_code 4022408

loop_
_symmetry_equiv_pos_as_xyz
x,y,z
-x,1/2+y,-z

loop_
_atom_site_label
_atom_site_type_symbol
_atom_site_fract_x
_atom_site_fract_y
_atom_site_fract_z
_atom_site_U_iso_or_equiv
_atom_site_adp_type
_atom_site_occupancy
_atom_site_calc_flag
N(1) N 0.4888(5) 0.2700(8) 0.3944(4) 0.104(2) Uani 1.00 d
N(2) N 0.4305(5) 0.2927(9) 0.4694(4) 0.121(2) Uani 1.00 d
N(3) N 0.3562(5) 0.1288(8) 0.0665(4) 0.106(2) Uani 1.00 d
N(4) N 0.3512(5) 0.1330(8) -0.0343(4) 0.099(2) Uani 1.00 d
N(5) N -0.0350(5) 0.2818(9) 0.3960(4) 0.111(2) Uani 1.00 d
N(6) N -0.1064(6) 0.2999(9) 0.4651(4) 0.125(2) Uani 1.00 d
N(7) N -0.1025(5) 0.1215(8) 0.0770(5) 0.107(2) Uani 1.00 d
N(8) N -0.1198(5) 0.1398(8) -0.0216(5) 0.111(2) Uani 1.00 d
C(1) C 0.5462(5) 0.3376(9) 0.3407(5) 0.096(2) Uani 1.00 d
C(2) C 0.6178(5) 0.3081(8) 0.2629(5) 0.090(2) Uani 1.00 d
C(3) C 0.6590(6) 0.3616(9) 0.1871(5) 0.094(2) Uani 1.00 d
C(4) C 0.6283(7) 0.4436(9) 0.1944(6) 0.111(2) Uani 1.00 d
C(5) C 0.5620(7) 0.4733(8) 0.2745(6) 0.114(3) Uani 1.00 d
C(6) C 0.5189(7) 0.4185(9) 0.3447(6) 0.112(2) Uani 1.00 d
C(7) C 0.3574(7) 0.2193(9) 0.4952(5) 0.113(2) Uani 1.00 d
C(8) C 0.2612(7) 0.2376(9) 0.5552(5) 0.115(3) Uani 1.00 d
C(9) C 0.1733(7) 0.1745(10) 0.5695(6) 0.126(3) Uani 1.00 d
C(10) C 0.1828(7) 0.0974(10) 0.5224(6) 0.121(3) Uani 1.00 d
C(11) C 0.2782(7) 0.0792(9) 0.4625(5) 0.110(2) Uani 1.00 d
C(12) C 0.3701(6) 0.1417(9) 0.4564(5) 0.108(2) Uani 1.00 d
C(13) C 0.2825(7) -0.0014(9) 0.4017(6) 0.118(2) Uani 1.00 d
C(14) C 0.2423(6) 0.0071(9) 0.2767(5) 0.099(2) Uani 1.00 d
C(15) C 0.1424(6) -0.0383(9) 0.2158(6) 0.107(2) Uani 1.00 d
C(16) C 0.1095(6) -0.0314(9) 0.1027(6) 0.110(2) Uani 1.00 d
C(17) C 0.1748(6) 0.0228(9) 0.0468(5) 0.099(2) Uani 1.00 d
C(18) C 0.2737(6) 0.0688(9) 0.1057(5) 0.095(2) Uani 1.00 d
C(19) C 0.3035(6) 0.0612(9) 0.2185(5) 0.111(2) Uani 1.00 d
C(20) C 0.4442(6) 0.1943(8) -0.0551(5) 0.093(2) Uani 1.00 d
C(21) C 0.4421(6) 0.2135(9) -0.1650(5) 0.112(2) Uani 1.00 d
C(22) C 0.5294(7) 0.2718(9) -0.1891(5) 0.115(3) Uani 1.00 d
C(23) C 0.6195(7) 0.3068(9) -0.1066(5) 0.114(2) Uani 1.00 d
C(24) C 0.6242(6) 0.2862(9) 0.0038(5) 0.094(2) Uani 1.00 d
C(25) C 0.5357(6) 0.2279(9) 0.0265(5) 0.097(2) Uani 1.00 d
C(26) C 0.7193(6) 0.3269(8) 0.0948(5) 0.106(2) Uani 1.00 d
C(27) C 0.0171(6) 0.3504(9) 0.3423(5) 0.099(2) Uani 1.00 d
C(28) C 0.1099(6) 0.3223(9) 0.2810(5) 0.096(2) Uani 1.00 d
C(29) C 0.1512(6) 0.3780(9) 0.2062(5) 0.102(2) Uani 1.00 d
C(30) C 0.1055(8) 0.4553(9) 0.2006(6) 0.123(3) Uani 1.00 d
C(31) C 0.0169(8) 0.4830(8) 0.2652(6) 0.129(3) Uani 1.00 d
C(32) C -0.0274(7) 0.4289(9) 0.3339(6) 0.120(3) Uani 1.00 d
C(33) C -0.1672(6) 0.2252(9) 0.4964(5) 0.109(2) Uani 1.00 d
C(34) C -0.2308(7) 0.2307(9) 0.5847(6) 0.126(3) Uani 1.00 d
C(35) C -0.2901(8) 0.160(1) 0.6145(7) 0.151(3) Uani 1.00 d
C(36) C -0.2860(7) 0.0867(9) 0.5587(7) 0.129(3) Uani 1.00 d
C(37) C -0.2273(7) 0.0808(9) 0.4658(6) 0.114(2) Uani 1.00 d
C(38) C -0.1640(7) 0.1522(10) 0.4422(6) 0.120(3) Uani 1.00 d
C(39) C -0.2200(7) 0.0011(9) 0.4043(7) 0.125(2) Uani 1.00 d
C(40) C -0.2525(7) 0.0085(9) 0.2798(6) 0.113(2) Uani 1.00 d
C(41) C -0.3686(7) -0.0177(9) 0.2142(7) 0.128(3) Uani 1.00 d
C(42) C -0.3970(7) -0.0050(9) 0.1025(7) 0.129(3) Uani 1.00 d
C(43) C -0.3146(7) 0.0400(9) 0.0501(6) 0.119(3) Uani 1.00 d
C(44) C -0.1982(7) 0.0683(8) 0.1127(6) 0.104(2) Uani 1.00 d
C(45) C -0.1680(6) 0.0505(9) 0.2241(6) 0.114(2) Uani 1.00 d
C(46) C -0.0208(7) 0.1997(9) -0.0360(6) 0.103(2) Uani 1.00 d
C(47) C -0.0131(7) 0.2176(9) -0.1466(6) 0.119(2) Uani 1.00 d
C(48) C 0.0764(8) 0.2744(10) -0.1655(5) 0.123(3) Uani 1.00 d
C(49) C 0.1583(6) 0.3154(8) -0.0791(6) 0.109(2) Uani 1.00 d
C(50) C 0.1506(5) 0.2985(9) 0.0307(5) 0.102(2) Uani 1.00 d
C(51) C 0.0594(6) 0.2383(9) 0.0483(5) 0.102(2) Uani 1.00 d
C(52) C 0.2317(5) 0.3430(9) 0.1251(5) 0.112(2) Uani 1.00 d
H(1) H 0.6389 0.2491 0.2613 0.1037 Uiso 1.00 calc
H(2) H 0.6571 0.4829 0.1459 0.1321 Uiso 1.00 calc
H(3) H 0.5446 0.5328 0.2782 0.1406 Uiso 1.00 calc
H(4) H 0.4701 0.4362 0.3986 0.1475 Uiso 1.00 calc
H(5) H 0.2586 0.2934 0.5894 0.1344 Uiso 1.00 calc
H(6) H 0.1093 0.1840 0.6127 0.1524 Uiso 1.00 calc
H(7) H 0.1217 0.0552 0.5354 0.1474 Uiso 1.00 calc
H(8) H 0.4483 0.1290 0.4247 0.1295 Uiso 1.00 calc
H(9) H 0.0957 -0.0815 0.2504 0.1258 Uiso 1.00 calc
H(10) H 0.0352 -0.0650 0.0622 0.1360 Uiso 1.00 calc
H(11) H 0.1513 0.0289 -0.0353 0.1195 Uiso 1.00 calc
H(12) H 0.3736 0.0970 0.2594 0.1375 Uiso 1.00 calc
H(13) H 0.3777 0.1873 -0.2247 0.1372 Uiso 1.00 calc
H(14) H 0.5245 0.2837 -0.2642 0.1369 Uiso 1.00 calc
H(15) H 0.6798 0.3475 -0.1257 0.1365 Uiso 1.00 calc
H(16) H 0.5394 0.2121 0.1051 0.1126 Uiso 1.00 calc
H(17) H 0.3714 -0.0227 0.4213 0.1443 Uiso 1.00 calc
H(18) H 0.2277 -0.0409 0.4299 0.1443 Uiso 1.00 calc
H(19) H 0.7678 0.3692 0.0637 0.1236 Uiso 1.00 calc
H(20) H 0.7854 0.2849 0.1245 0.1236 Uiso 1.00 calc
H(21) H 0.1496 0.2673 0.2904 0.1098 Uiso 1.00 calc
H(22) H 0.1334 0.4949 0.1498 0.1494 Uiso 1.00 calc
H(23) H -0.0187 0.5409 0.2563 0.1611 Uiso 1.00 calc
H(24) H -0.0934 0.4455 0.3756 0.1508 Uiso 1.00 calc
H(25) H -0.2269 0.2801 0.6301 0.1548 Uiso 1.00 calc
H(26) H -0.3374 0.1617 0.6742 0.1703 Uiso 1.00 calc
H(27) H -0.3194 0.0365 0.5881 0.1571 Uiso 1.00 calc
H(28) H -0.1137 0.1478 0.3815 0.1403 Uiso 1.00 calc
H(29) H -0.4289 -0.0508 0.2475 0.1574 Uiso 1.00 calc
H(30) H -0.4789 -0.0290 0.0577 0.1531 Uiso 1.00 calc
H(31) H -0.3360 0.0534 -0.0286 0.1547 Uiso 1.00 calc
H(32) H -0.0830 0.0700 0.2662 0.1309 Uiso 1.00 calc
H(33) H -0.0732 0.1919 -0.2111 0.1434 Uiso 1.00 calc
H(34) H 0.0895 0.2874 -0.2375 0.1430 Uiso 1.00 calc
H(35) H 0.2198 0.3573 -0.0946 0.1344 Uiso 1.00 calc
H(36) H 0.0534 0.2292 0.1257 0.1258 Uiso 1.00 calc
H(37) H -0.1305 -0.0212 0.4244 0.1510 Uiso 1.00 calc
H(38) H -0.2757 -0.0402 0.4272 0.1510 Uiso 1.00 calc
H(39) H 0.2771 0.3890 0.0964 0.1393 Uiso 1.00 calc
H(40) H 0.3008 0.3070 0.1624 0.1393 Uiso 1.00 calc

loop_
_atom_site_aniso_label
_atom_site_aniso_U_11
_atom_site_aniso_U_22
_atom_site_aniso_U_33
_atom_site_aniso_U_12
_atom_site_aniso_U_13
_atom_site_aniso_U_23
N(1) 0.096(3) 0.129(4) 0.087(3) -0.017(3) 0.019(2) -0.001(3)
N(2) 0.107(4) 0.167(5) 0.097(4) -0.005(4) 0.040(3) 0.015(4)
N(3) 0.123(4) 0.103(4) 0.099(3) -0.024(3) 0.038(3) 0.001(3)
N(4) 0.102(3) 0.097(4) 0.104(3) 0.001(3) 0.037(3) 0.011(3)
N(5) 0.122(4) 0.122(4) 0.093(3) -0.016(4) 0.027(2) 0.011(3)
N(6) 0.128(4) 0.150(5) 0.106(4) -0.016(4) 0.046(3) 0.023(4)
N(7) 0.107(4) 0.093(4) 0.129(3) 0.011(3) 0.047(3) -0.015(3)
N(8) 0.111(4) 0.105(4) 0.128(3) 0.015(3) 0.046(4) -0.005(4)
C(1) 0.078(4) 0.114(4) 0.094(4) -0.006(3) 0.013(3) -0.014(3)
C(2) 0.078(3) 0.097(5) 0.095(4) -0.002(3) 0.015(3) -0.001(3)
C(3) 0.087(4) 0.099(3) 0.099(4) -0.011(4) 0.023(3) -0.005(3)
C(4) 0.119(5) 0.098(3) 0.118(5) -0.012(4) 0.031(4) -0.003(4)
C(5) 0.135(6) 0.088(5) 0.118(5) 0.005(4) 0.027(4) -0.017(3)
C(6) 0.109(5) 0.114(4) 0.117(5) -0.001(4) 0.033(4) -0.014(4)
C(7) 0.117(5) 0.142(4) 0.083(4) 0.002(4) 0.027(3) -0.010(4)
C(8) 0.131(5) 0.133(6) 0.091(4) 0.008(4) 0.044(3) -0.008(4)
C(9) 0.127(5) 0.144(5) 0.121(5) 0.013(4) 0.058(5) 0.026(5)
C(10) 0.113(5) 0.139(5) 0.124(6) -0.003(5) 0.051(4) 0.029(4)
C(11) 0.127(5) 0.111(4) 0.100(4) 0.006(3) 0.043(4) 0.024(3)
C(12) 0.100(4) 0.128(4) 0.104(4) 0.009(4) 0.038(4) 0.022(4)
C(13) 0.138(6) 0.099(4) 0.123(3) 0.001(4) 0.046(4) 0.034(4)
C(14) 0.103(4) 0.085(4) 0.120(3) 0.007(3) 0.050(3) 0.008(3)
C(15) 0.096(4) 0.091(5) 0.145(4) -0.001(3) 0.051(4) 0.013(4)
C(16) 0.091(4) 0.106(5) 0.143(4) -0.016(4) 0.046(4) -0.010(4)
C(17) 0.091(4) 0.087(4) 0.123(5) 0.009(3) 0.031(3) -0.007(3)
C(18) 0.096(4) 0.093(4) 0.103(3) 0.002(3) 0.033(3) -0.006(3)
C(19) 0.125(5) 0.106(5) 0.107(3) -0.027(4) 0.034(4) 0.017(4)
C(20) 0.106(4) 0.076(4) 0.107(3) 0.006(3) 0.044(3) -0.008(3)
C(21) 0.115(5) 0.122(6) 0.103(3) 0.012(4) 0.033(4) -0.007(4)
C(22) 0.137(6) 0.128(6) 0.093(4) 0.001(4) 0.050(3) 0.002(4)
C(23) 0.125(5) 0.127(6) 0.100(3) -0.002(4) 0.048(3) 0.006(4)
C(24) 0.102(4) 0.091(4) 0.098(3) 0.010(3) 0.042(3) -0.003(3)
C(25) 0.116(5) 0.095(5) 0.091(4) -0.004(3) 0.042(3) 0.003(3)
C(26) 0.090(4) 0.128(6) 0.110(4) -0.016(4) 0.045(3) -0.011(4)
C(27) 0.106(4) 0.105(4) 0.085(4) -0.006(3) 0.015(3) -0.015(3)
C(28) 0.090(4) 0.104(5) 0.089(4) -0.002(3) 0.007(3) 0.000(3)
C(29) 0.096(4) 0.117(5) 0.092(4) -0.015(4) 0.016(3) 0.003(3)
C(30) 0.140(6) 0.111(5) 0.112(5) -0.017(4) 0.011(4) 0.004(4)
C(31) 0.162(7) 0.106(6) 0.120(6) -0.006(5) 0.030(4) -0.009(4)
C(32) 0.149(6) 0.102(4) 0.110(5) -0.003(4) 0.027(4) -0.026(4)
C(33) 0.095(4) 0.132(4) 0.094(4) -0.003(4) 0.006(3) -0.001(4)
C(34) 0.111(5) 0.160(7) 0.115(5) 0.004(5) 0.039(4) 0.007(5)
C(35) 0.158(7) 0.156(7) 0.162(7) -0.008(6) 0.088(6) 0.007(6)
C(36) 0.110(5) 0.137(6) 0.152(6) 0.005(5) 0.056(5) 0.040(5)
C(37) 0.096(5) 0.114(4) 0.128(5) -0.002(4) 0.014(3) 0.026(4)
C(38) 0.131(5) 0.114(5) 0.128(5) -0.015(4) 0.059(4) 0.014(4)
C(39) 0.127(6) 0.105(4) 0.151(4) -0.016(5) 0.043(5) 0.030(4)
C(40) 0.106(4) 0.096(5) 0.147(4) -0.003(4) 0.046(3) 0.006(4)
C(41) 0.100(4) 0.129(7) 0.165(5) -0.009(4) 0.050(4) -0.013(6)
C(42) 0.096(5) 0.129(7) 0.163(5) -0.008(4) 0.032(5) -0.029(5)
C(43) 0.099(4) 0.112(6) 0.144(6) 0.015(4) 0.020(3) -0.016(4)
C(44) 0.101(4) 0.084(4) 0.132(4) 0.013(3) 0.036(3) -0.018(4)
C(45) 0.106(5) 0.104(5) 0.138(4) -0.004(4) 0.038(4) 0.007(4)
C(46) 0.111(5) 0.090(5) 0.114(4) 0.021(3) 0.037(4) -0.016(4)
C(47) 0.132(5) 0.118(6) 0.108(4) 0.025(4) 0.028(4) -0.024(4)
C(48) 0.156(7) 0.121(6) 0.105(5) 0.016(4) 0.056(4) -0.008(4)
C(49) 0.120(5) 0.105(5) 0.115(3) 0.024(4) 0.052(4) 0.009(4)
C(50) 0.080(4) 0.121(5) 0.109(3) 0.025(3) 0.029(3) 0.008(4)
C(51) 0.101(4) 0.113(5) 0.100(4) 0.011(3) 0.033(3) 0.005(3)
C(52) 0.081(4) 0.146(6) 0.111(4) -0.004(4) 0.027(3) 0.006(4)

loop_
_atom_type_symbol
_atom_type_description
_atom_type_scat_dispersion_real
_atom_type_scat_dispersion_imag
_atom_type_scat_source
C C 0.018 0.009
;International Tables for Crystallography
(1992, Vol. C, Tables 4.2.6.8 and 6.1.1.1)
;
N N 0.031 0.018
;International Tables for Crystallography
(1992, Vol. C, Tables 4.2.6.8 and 6.1.1.1)
;
H H 0.000 0.000
;International Tables for Crystallography
(1992, Vol. C, Table 6.1.1.2)
;

loop_
_geom_angle_atom_site_label_1
_geom_angle_atom_site_label_2
_geom_angle_atom_site_label_3
_geom_angle
_geom_angle_publ_flag
N(2) N(1) C(1) 114.0(8) yes
N(1) N(2) C(7) 105.2(8) yes
N(4) N(3) C(18) 117.6(8) yes
N(3) N(4) C(20) 108.6(7) yes
N(6) N(5) C(27) 116.5(9) yes
N(5) N(6) C(33) 109.0(9) yes
N(8) N(7) C(44) 117.8(9) yes
N(7) N(8) C(46) 108.2(9) yes
N(1) C(1) C(2) 111.4(8) yes
N(1) C(1) C(6) 127.4(8) yes
C(2) C(1) C(6) 120.1(9) yes
C(1) C(2) C(3) 120.7(8) yes
C(1) C(2) H(1) 119.7 no
C(3) C(2) H(1) 119.6 no
C(2) C(3) C(4) 117.0(8) yes
C(2) C(3) C(26) 119.5(8) yes
C(4) C(3) C(26) 123.1(9) yes
C(3) C(4) C(5) 122.2(9) yes
C(3) C(4) H(2) 120.0 no
C(5) C(4) H(2) 117.7 no
C(4) C(5) C(6) 119.0(9) yes
C(4) C(5) H(3) 119.5 no
C(6) C(5) H(3) 121.4 no
C(1) C(6) C(5) 120.8(9) yes
C(1) C(6) H(4) 117.6 no
C(5) C(6) H(4) 121.5 no
N(2) C(7) C(8) 113.3(10) yes
N(2) C(7) C(12) 125.5(8) yes
C(8) C(7) C(12) 120.9(10) yes
C(7) C(8) C(9) 117.6(9) yes
C(7) C(8) H(5) 119.9 no
C(9) C(8) H(5) 122.4 no
C(8) C(9) C(10) 120.3(9) yes
C(8) C(9) H(6) 119.9 no
C(10) C(9) H(6) 119.8 no
C(9) C(10) C(11) 122.1(10) yes
C(9) C(10) H(7) 117.9 no
C(11) C(10) H(7) 120.0 no
C(10) C(11) C(12) 116.2(10) yes
C(10) C(11) C(13) 122.9(10) yes
C(12) C(11) C(13) 120.9(8) yes
C(7) C(12) C(11) 122.4(9) yes
C(7) C(12) H(8) 118.3 no
C(11) C(12) H(8) 119.2 no
C(11) C(13) C(14) 113.1(8) yes
C(11) C(13) H(17) 107.7 no
C(11) C(13) H(18) 108.8 no
C(14) C(13) H(17) 110.1 no
C(14) C(13) H(18) 111.0 no
H(17) C(13) H(18) 105.8 no
C(13) C(14) C(15) 122.2(8) yes
C(13) C(14) C(19) 121.6(9) yes
C(15) C(14) C(19) 116.2(9) yes
C(14) C(15) C(16) 121.5(9) yes
C(14) C(15) H(9) 121.8 no
C(16) C(15) H(9) 116.5 no
C(15) C(16) C(17) 120.7(9) yes
C(15) C(16) H(10) 118.6 no
C(17) C(16) H(10) 120.7 no
C(16) C(17) C(18) 118.8(9) yes
C(16) C(17) H(11) 121.5 no
C(18) C(17) H(11) 119.7 no
N(3) C(18) C(17) 129.1(8) yes
N(3) C(18) C(19) 111.6(8) yes
C(17) C(18) C(19) 119.3(8) yes
C(14) C(19) C(18) 123.6(9) yes
C(14) C(19) H(12) 119.0 no
C(18) C(19) H(12) 117.4 no
N(4) C(20) C(21) 116.4(9) yes
N(4) C(20) C(25) 122.9(8) yes
C(21) C(20) C(25) 120.5(8) yes
C(20) C(21) C(22) 118.5(9) yes
C(20) C(21) H(13) 120.5 no
C(22) C(21) H(13) 120.9 no
C(21) C(22) C(23) 120.8(8) yes
C(21) C(22) H(14) 116.2 no
C(23) C(22) H(14) 123.0 no
C(22) C(23) C(24) 120.9(9) yes
C(22) C(23) H(15) 119.1 no
C(24) C(23) H(15) 120.0 no
C(23) C(24) C(25) 117.6(8) yes
C(23) C(24) C(26) 121.1(8) yes
C(25) C(24) C(26) 121.3(8) yes
C(20) C(25) C(24) 121.6(8) yes
C(20) C(25) H(16) 120.3 no
C(24) C(25) H(16) 118.1 no
C(3) C(26) C(24) 114.6(6) yes
C(3) C(26) H(19) 110.7 no
C(3) C(26) H(20) 110.1 no
C(24) C(26) H(19) 109.6 no
C(24) C(26) H(20) 106.4 no
H(19) C(26) H(20) 104.9 no
N(5) C(27) C(28) 110.5(8) yes
N(5) C(27) C(32) 127.2(9) yes
C(28) C(27) C(32) 121.5(9) yes
C(27) C(28) C(29) 117.8(8) yes
C(27) C(28) H(21) 123.1 no
C(29) C(28) H(21) 119.0 no
C(28) C(29) C(30) 118.9(9) yes
C(28) C(29) C(52) 117.3(9) yes
C(30) C(29) C(52) 123.2(9) yes
C(29) C(30) C(31) 122(1) yes
C(29) C(30) H(22) 120.2 no
C(31) C(30) H(22) 117.4 no
C(30) C(31) C(32) 118(1) yes
C(30) C(31) H(23) 120.4 no
C(32) C(31) H(23) 120.6 no
C(27) C(32) C(31) 120(1) yes
C(27) C(32) H(24) 119.2 no
C(31) C(32) H(24) 120.5 no
N(6) C(33) C(34) 117.0(10) yes
N(6) C(33) C(38) 123.0(9) yes
C(34) C(33) C(38) 120.0(10) yes
C(33) C(34) C(35) 117(1) yes
C(33) C(34) H(25) 122.1 no
C(35) C(34) H(25) 120.3 no
C(34) C(35) C(36) 121.8(10) yes
C(34) C(35) H(26) 119.3 no
C(36) C(35) H(26) 118.9 no
C(35) C(36) C(37) 121(1) yes
C(35) C(36) H(27) 119.0 no
C(37) C(36) H(27) 119.0 no
C(36) C(37) C(38) 114(1) yes
C(36) C(37) C(39) 122(1) yes
C(38) C(37) C(39) 122.7(9) yes
C(33) C(38) C(37) 124.5(9) yes
C(33) C(38) H(28) 119.7 no
C(37) C(38) H(28) 115.8 no
C(37) C(39) C(40) 114.7(9) yes
C(37) C(39) H(37) 109.1 no
C(37) C(39) H(38) 111.1 no
C(40) C(39) H(37) 107.4 no
C(40) C(39) H(38) 108.9 no
H(37) C(39) H(38) 105.2 no
C(39) C(40) C(41) 124.4(9) yes
C(39) C(40) C(45) 120.0(10) yes
C(41) C(40) C(45) 115(1) yes
C(40) C(41) C(42) 122(1) yes
C(40) C(41) H(29) 119.1 no
C(42) C(41) H(29) 118.4 no
C(41) C(42) C(43) 121(1) yes
C(41) C(42) H(30) 119.4 no
C(43) C(42) H(30) 119.3 no
C(42) C(43) C(44) 118.3(10) yes
C(42) C(43) H(31) 122.7 no
C(44) C(43) H(31) 119.0 no
N(7) C(44) C(43) 127.5(10) yes
N(7) C(44) C(45) 113.0(9) yes
C(43) C(44) C(45) 119.4(10) yes
C(40) C(45) C(44) 123.3(10) yes
C(40) C(45) H(32) 119.2 no
C(44) C(45) H(32) 117.5 no
N(8) C(46) C(47) 115.5(9) yes
N(8) C(46) C(51) 124.4(9) yes
C(47) C(46) C(51) 120.1(10) yes
C(46) C(47) C(48) 118.3(10) yes
C(46) C(47) H(33) 122.4 no
C(48) C(47) H(33) 119.3 no
C(47) C(48) C(49) 122.0(9) yes
C(47) C(48) H(34) 122.7 no
C(49) C(48) H(34) 115.2 no
C(48) C(49) C(50) 120.0(9) yes
C(48) C(49) H(35) 120.8 no
C(50) C(49) H(35) 119.2 no
C(49) C(50) C(51) 116.9(9) yes
C(49) C(50) C(52) 122.0(9) yes
C(51) C(50) C(52) 121.1(9) yes
C(46) C(51) C(50) 122.6(9) yes
C(46) C(51) H(36) 121.9 no
C(50) C(51) H(36) 115.4 no
C(29) C(52) C(50) 113.0(7) yes
C(29) C(52) H(39) 108.3 no
C(29) C(52) H(40) 111.4 no
C(50) C(52) H(39) 109.2 no
C(50) C(52) H(40) 109.4 no
H(39) C(52) H(40) 105.3 no

loop_
_geom_bond_atom_site_label_1
_geom_bond_atom_site_label_2
_geom_bond_distance
_geom_bond_publ_flag
N(1) N(2) 1.255(8) yes
N(1) C(1) 1.47(1) yes
N(2) C(7) 1.48(1) yes
N(3) N(4) 1.232(7) yes
N(3) C(18) 1.445(10) yes
N(4) C(20) 1.45(1) yes
N(5) N(6) 1.267(8) yes
N(5) C(27) 1.45(1) yes
N(6) C(33) 1.46(1) yes
N(7) N(8) 1.227(8) yes
N(7) C(44) 1.45(1) yes
N(8) C(46) 1.45(1) yes
C(1) C(2) 1.41(1) yes
C(1) C(6) 1.35(1) yes
C(2) C(3) 1.40(1) yes
C(2) H(1) 0.986 no
C(3) C(4) 1.38(1) yes
C(3) C(26) 1.51(1) yes
C(4) C(5) 1.40(1) yes
C(4) H(2) 0.961 no
C(5) C(6) 1.38(1) yes
C(5) H(3) 0.988 no
C(6) H(4) 0.955 no
C(7) C(8) 1.39(1) yes
C(7) C(12) 1.37(1) yes
C(8) C(9) 1.41(1) yes
C(8) H(5) 1.003 no
C(9) C(10) 1.39(1) yes
C(9) H(6) 0.944 no
C(10) C(11) 1.38(1) yes
C(10) H(7) 0.970 no
C(11) C(12) 1.41(1) yes
C(11) C(13) 1.52(1) yes
C(12) H(8) 0.990 no
C(13) C(14) 1.52(1) yes
C(13) H(17) 0.974 no
C(13) H(18) 0.968 no
C(14) C(15) 1.37(1) yes
C(14) C(19) 1.37(1) yes
C(15) C(16) 1.37(1) yes
C(15) H(9) 0.997 no
C(16) C(17) 1.38(1) yes
C(16) H(10) 0.998 no
C(17) C(18) 1.36(1) yes
C(17) H(11) 0.997 no
C(18) C(19) 1.37(1) yes
C(19) H(12) 0.991 no
C(20) C(21) 1.38(1) yes
C(20) C(25) 1.36(1) yes
C(21) C(22) 1.38(1) yes
C(21) H(13) 0.989 no
C(22) C(23) 1.37(1) yes
C(22) H(14) 0.936 no
C(23) C(24) 1.39(1) yes
C(23) H(15) 0.973 no
C(24) C(25) 1.39(1) yes
C(24) C(26) 1.50(1) yes
C(25) H(16) 0.994 no
C(26) H(19) 0.976 no
C(26) H(20) 0.987 no
C(27) C(28) 1.41(1) yes
C(27) C(32) 1.36(1) yes
C(28) C(29) 1.42(1) yes
C(28) H(21) 0.984 no
C(29) C(30) 1.34(1) yes
C(29) C(52) 1.53(1) yes
C(30) C(31) 1.40(1) yes
C(30) H(22) 0.979 no
C(31) C(32) 1.36(1) yes
C(31) H(23) 1.010 no
C(32) H(24) 0.972 no
C(33) C(34) 1.38(1) yes
C(33) C(38) 1.37(1) yes
C(34) C(35) 1.39(1) yes
C(34) H(25) 0.975 no
C(35) C(36) 1.37(2) yes
C(35) H(26) 0.962 no
C(36) C(37) 1.40(1) yes
C(36) H(27) 0.985 no
C(37) C(38) 1.39(1) yes
C(37) C(39) 1.51(1) yes
C(38) H(28) 0.996 no
C(39) C(40) 1.51(1) yes
C(39) H(37) 0.985 no
C(39) H(38) 0.965 no
C(40) C(41) 1.38(1) yes
C(40) C(45) 1.39(1) yes
C(41) C(42) 1.36(1) yes
C(41) H(29) 0.975 no
C(42) C(43) 1.38(1) yes
C(42) H(30) 1.000 no
C(43) C(44) 1.38(1) yes
C(43) H(31) 0.975 no
C(44) C(45) 1.38(1) yes
C(45) H(32) 0.986 no
C(46) C(47) 1.41(1) yes
C(46) C(51) 1.35(1) yes
C(47) C(48) 1.36(1) yes
C(47) H(33) 1.001 no
C(48) C(49) 1.40(1) yes
C(48) H(34) 0.946 no
C(49) C(50) 1.40(1) yes
C(49) H(35) 0.979 no
C(50) C(51) 1.41(1) yes
C(50) C(52) 1.48(1) yes
C(51) H(36) 0.978 no
C(52) H(39) 0.987 no
C(52) H(40) 0.971 no

loop_
_geom_torsion_atom_site_label_1
_geom_torsion_atom_site_label_2
_geom_torsion_atom_site_label_3
_geom_torsion_atom_site_label_4
_geom_torsion
_geom_torsion_publ_flag
N(1) N(2) C(7) C(8) -164.3(7) yes
N(1) N(2) C(7) C(12) 9(1) yes
N(1) C(1) C(2) C(3) 167.4(7) yes
N(1) C(1) C(6) C(5) -168.0(8) yes
N(2) N(1) C(1) C(2) 175.9(7) yes
N(2) N(1) C(1) C(6) -16(1) yes
N(2) C(7) C(8) C(9) 170.7(8) yes
N(2) C(7) C(12) C(11) -165.0(8) yes
N(3) N(4) C(20) C(21) -173.4(8) yes
N(3) N(4) C(20) C(25) 11(1) yes
N(3) C(18) C(17) C(16) 179.7(8) yes
N(3) C(18) C(19) C(14) -178.3(8) yes
N(4) N(3) C(18) C(17) -10(1) yes
N(4) N(3) C(18) C(19) 170.2(8) yes
N(4) C(20) C(21) C(22) -179.9(8) yes
N(4) C(20) C(25) C(24) 179.6(7) yes
N(5) N(6) C(33) C(34) 169.4(8) yes
N(5) N(6) C(33) C(38) -11(1) yes
N(5) C(27) C(28) C(29) 167.8(7) yes
N(5) C(27) C(32) C(31) -168.8(9) yes
N(6) N(5) C(27) C(28) 171.1(7) yes
N(6) N(5) C(27) C(32) -19(1) yes
N(6) C(33) C(34) C(35) 179.5(10) yes
N(6) C(33) C(38) C(37) -176.2(9) yes
N(7) N(8) C(46) C(47) 170.2(8) yes
N(7) N(8) C(46) C(51) -10(1) yes
N(7) C(44) C(43) C(42) -174.9(9) yes
N(7) C(44) C(45) C(40) 172.4(8) yes
N(8) N(7) C(44) C(43) -5(1) yes
N(8) N(7) C(44) C(45) 178.8(8) yes
N(8) C(46) C(47) C(48) 178.9(8) yes
N(8) C(46) C(51) C(50) -177.3(8) yes
C(1) N(1) N(2) C(7) 168.3(7) yes
C(1) C(2) C(3) C(4) 1(1) yes
C(1) C(2) C(3) C(26) -171.8(7) yes
C(1) C(6) C(5) C(4) 3(1) yes
C(2) C(1) C(6) C(5) -1(1) yes
C(2) C(3) C(4) C(5) 1(1) yes
C(2) C(3) C(26) C(24) 73(1) yes
C(3) C(2) C(1) C(6) -1(1) yes
C(3) C(4) C(5) C(6) -3(1) yes
C(3) C(26) C(24) C(23) 128.8(9) yes
C(3) C(26) C(24) C(25) -49(1) yes
C(4) C(3) C(26) C(24) -99(1) yes
C(5) C(4) C(3) C(26) 174.2(9) yes
C(7) C(8) C(9) C(10) -1(1) yes
C(7) C(12) C(11) C(10) -7(1) yes
C(7) C(12) C(11) C(13) 169.5(9) yes
C(8) C(7) C(12) C(11) 8(1) yes
C(8) C(9) C(10) C(11) 1(1) yes
C(9) C(8) C(7) C(12) -3(1) yes
C(9) C(10) C(11) C(12) 3(1) yes
C(9) C(10) C(11) C(13) -174.1(10) yes
C(10) C(11) C(13) C(14) 106(1) yes
C(11) C(13) C(14) C(15) -123.9(10) yes
C(11) C(13) C(14) C(19) 55(1) yes
C(12) C(11) C(13) C(14) -70(1) yes
C(13) C(14) C(15) C(16) -178.4(9) yes
C(13) C(14) C(19) C(18) 177.6(9) yes
C(14) C(15) C(16) C(17) -1(1) yes
C(14) C(19) C(18) C(17) 2(1) yes
C(15) C(14) C(19) C(18) -2(1) yes
C(15) C(16) C(17) C(18) 0(1) yes
C(16) C(15) C(14) C(19) 2(1) yes
C(16) C(17) C(18) C(19) -1(1) yes
C(18) N(3) N(4) C(20) -177.9(6) yes
C(20) C(21) C(22) C(23) 2(1) yes
C(20) C(25) C(24) C(23) -2(1) yes
C(20) C(25) C(24) C(26) 176.1(8) yes
C(21) C(20) C(25) C(24) 4(1) yes
C(21) C(22) C(23) C(24) -1(1) yes
C(22) C(21) C(20) C(25) -4(1) yes
C(22) C(23) C(24) C(25) 1(1) yes
C(22) C(23) C(24) C(26) -177.6(9) yes
C(27) N(5) N(6) C(33) 170.6(7) yes
C(27) C(28) C(29) C(30) 2(1) yes
C(27) C(28) C(29) C(52) -169.1(7) yes
C(27) C(32) C(31) C(30) 2(1) yes
C(28) C(27) C(32) C(31) 0(1) yes
C(28) C(29) C(30) C(31) 0(1) yes
C(28) C(29) C(52) C(50) 77(1) yes
C(29) C(28) C(27) C(32) -2(1) yes
C(29) C(30) C(31) C(32) -1(1) yes
C(29) C(52) C(50) C(49) 129.1(9) yes
C(29) C(52) C(50) C(51) -49(1) yes
C(30) C(29) C(52) C(50) -94(1) yes
C(31) C(30) C(29) C(52) 170.8(9) yes
C(33) C(34) C(35) C(36) 0(1) yes
C(33) C(38) C(37) C(36) -5(1) yes
C(33) C(38) C(37) C(39) -179.4(10) yes
C(34) C(33) C(38) C(37) 3(1) yes
C(34) C(35) C(36) C(37) -2(2) yes
C(35) C(34) C(33) C(38) 0(1) yes
C(35) C(36) C(37) C(38) 5(1) yes
C(35) C(36) C(37) C(39) 179(1) yes
C(36) C(37) C(39) C(40) 136.1(10) yes
C(37) C(39) C(40) C(41) -105(1) yes
C(37) C(39) C(40) C(45) 68(1) yes
C(38) C(37) C(39) C(40) -50(1) yes
C(39) C(40) C(41) C(42) 175(1) yes
C(39) C(40) C(45) C(44) -171.9(9) yes
C(40) C(41) C(42) C(43) -4(1) yes
C(40) C(45) C(44) C(43) -3(1) yes
C(41) C(40) C(45) C(44) 2(1) yes
C(41) C(42) C(43) C(44) 3(1) yes
C(42) C(41) C(40) C(45) 1(1) yes
C(42) C(43) C(44) C(45) 0(1) yes
C(44) N(7) N(8) C(46) 174.1(6) yes
C(46) C(47) C(48) C(49) 0(1) yes
C(46) C(51) C(50) C(49) -2(1) yes
C(46) C(51) C(50) C(52) 176.5(8) yes
C(47) C(46) C(51) C(50) 1(1) yes
C(47) C(48) C(49) C(50) 0(1) yes
C(48) C(47) C(46) C(51) 0(1) yes
C(48) C(49) C(50) C(51) 1(1) yes
C(48) C(49) C(50) C(52) -177.4(9) yes
C(48) C(49) C(50) C(52) -177.4(9) yes

loop_
_cod_related_entry_id
_cod_related_entry_database
_cod_related_entry_code
1 ChemSpider 13137349
